data_4502004
loop_
_publ_author_name
'Park, Ki-Min'
'Seo, Joobeom'
'Moon, Suk-Hee'
'Lee, Shim Sung'

_publ_section_title
;
 Stepwise Synthesis of Charged and Neutral Two-Dimensional Networks via
 One-Dimensional Silver(I) Coordination Polymer Based on
 Bis(4-pyridylmethyl)sulfide
;
_journal_issue 9
_journal_name_full 'Crystal Growth &amp; Design'
_journal_page_first 4148
_journal_paper_doi 10.1021/cg1008472
_journal_volume 10
_journal_year 2010
_chemical_formula_moiety 'C34 H32 Ag2 N6 S2, (C6 H6), 2(Cl O4)'
_chemical_formula_sum 'C40 H38 Ag2 Cl2 N6 O8 S2'
_chemical_formula_weight 1081.52
_chemical_name_systematic
; 
 ? 
;
_space_group_IT_number 2
_symmetry_cell_setting triclinic
_symmetry_space_group_name_Hall '-P 1'
_symmetry_space_group_name_H-M 'P -1'
_atom_sites_solution_hydrogens geom
_atom_sites_solution_primary direct
_atom_sites_solution_secondary difmap
_audit_creation_method SHELXTL
_cell_angle_alpha 77.773(2)
_cell_angle_beta 75.062(2)
_cell_angle_gamma 81.616(2)
_cell_formula_units_Z 1
_cell_length_a 10.2624(11)
_cell_length_b 10.3350(11)
_cell_length_c 10.9124(12)
_cell_measurement_temperature 298(2)
_cell_volume 1087.8(2)
_computing_cell_refinement 'Bruker SMART'
_computing_data_collection 'Bruker SMART'
_computing_data_reduction 'Bruker SAINT'
_computing_molecular_graphics 'Bruker SHELXTL'
_computing_publication_material 'Bruker SHELXTL'
_computing_structure_refinement 'SHELXL-97 (Sheldrick, 2008)'
_computing_structure_solution 'SHELXS-97 (Sheldrick, 2008)'
_diffrn_ambient_temperature 298(2)
_diffrn_measured_fraction_theta_full 0.989
_diffrn_measured_fraction_theta_max 0.989
_diffrn_measurement_device_type 'CCD area detector'
_diffrn_measurement_method 'phi and omega scans'
_diffrn_radiation_monochromator graphite
_diffrn_radiation_source 'fine-focus sealed tube'
_diffrn_radiation_type MoK\a
_diffrn_radiation_wavelength 0.71073
_diffrn_reflns_av_R_equivalents 0.0523
_diffrn_reflns_av_sigmaI/netI 0.0797
_diffrn_reflns_limit_h_max 12
_diffrn_reflns_limit_h_min -12
_diffrn_reflns_limit_k_max 9
_diffrn_reflns_limit_k_min -12
_diffrn_reflns_limit_l_max 11
_diffrn_reflns_limit_l_min -13
_diffrn_reflns_number 6247
_diffrn_reflns_theta_full 26.00
_diffrn_reflns_theta_max 26.00
_diffrn_reflns_theta_min 1.96
_exptl_absorpt_coefficient_mu 1.177
_exptl_absorpt_correction_type none
_exptl_crystal_colour colorless
_exptl_crystal_density_diffrn 1.651
_exptl_crystal_density_method 'not measured'
_exptl_crystal_description plate
_exptl_crystal_F_000 544
_exptl_crystal_size_max 0.2
_exptl_crystal_size_mid 0.2
_exptl_crystal_size_min 0.1
_refine_diff_density_max 0.811
_refine_diff_density_min -0.657
_refine_diff_density_rms 0.135
_refine_ls_extinction_method none
_refine_ls_goodness_of_fit_ref 1.050
_refine_ls_hydrogen_treatment constr
_refine_ls_matrix_type full
_refine_ls_number_parameters 307
_refine_ls_number_reflns 4231
_refine_ls_number_restraints 51
_refine_ls_restrained_S_all 1.075
_refine_ls_R_factor_all 0.1026
_refine_ls_R_factor_gt 0.0516
_refine_ls_shift/su_max 0.000
_refine_ls_shift/su_mean 0.000
_refine_ls_structure_factor_coef Fsqd
_refine_ls_weighting_details 'calc w=1/[\s^2^(Fo^2^)+(0.0875P)^2^+0.0000P] where P=(Fo^2^+2Fc^2^)/3'
_refine_ls_weighting_scheme calc
_refine_ls_wR_factor_gt 0.1257
_refine_ls_wR_factor_ref 0.1708
_reflns_number_gt 2598
_reflns_number_total 4231
_reflns_threshold_expression >2sigma(I)
_cod_data_source_file cg1008472_si_001.cif
_cod_data_source_block compound3
_cod_depositor_comments
;
The following automatic conversions were performed:

'_symmetry_cell_setting' value 'Triclinic' changed to 'triclinic'
according to /home/saulius/struct/CIF-dictionaries/cif_core.dic
dictionary named 'cif_core.dic' version 2.4.2 from 2011-04-26.

Automatic conversion script
Id: cif_fix_values 1715 2011-07-08 13:25:40Z adriana 
;
_cod_original_sg_symbol_H-M P-1
_cod_database_code 4502004

loop_
_symmetry_equiv_pos_as_xyz
'x, y, z'
'-x, -y, -z'

loop_
_atom_site_label
_atom_site_type_symbol
_atom_site_fract_x
_atom_site_fract_y
_atom_site_fract_z
_atom_site_U_iso_or_equiv
_atom_site_adp_type
_atom_site_occupancy
_atom_site_symmetry_multiplicity
_atom_site_calc_flag
_atom_site_refinement_flags
_atom_site_disorder_assembly
_atom_site_disorder_group
Ag1 Ag 0.11012(6) 0.28373(6) 0.80046(5) 0.0619(3) Uani 1 1 d . . .
S1 S -0.22372(18) 0.83022(18) 0.38805(16) 0.0527(4) Uani 1 1 d . . .
N1 N 0.0319(6) 0.4944(5) 0.6923(5) 0.0525(14) Uani 1 1 d . . .
N2 N -0.0400(6) 1.1951(5) -0.0168(5) 0.0511(14) Uani 1 1 d . . .
N3 N 0.2575(6) 0.3653(6) 0.8949(6) 0.0573(15) Uani 1 1 d . . .
C1 C -0.0917(8) 0.5543(7) 0.7185(7) 0.0575(18) Uani 1 1 d . . .
H1 H -0.1539 0.5151 0.7899 0.069 Uiso 1 1 calc R . .
C2 C -0.1345(7) 0.6721(7) 0.6464(6) 0.0560(18) Uani 1 1 d . . .
H2 H -0.2223 0.7117 0.6704 0.067 Uiso 1 1 calc R . .
C3 C -0.0452(7) 0.7293(6) 0.5388(6) 0.0464(15) Uani 1 1 d . . .
C4 C 0.0838(7) 0.6674(7) 0.5092(6) 0.0523(17) Uani 1 1 d . . .
H4 H 0.1472 0.7036 0.4371 0.063 Uiso 1 1 calc R . .
C5 C 0.1176(7) 0.5526(7) 0.5867(7) 0.0598(18) Uani 1 1 d . . .
H5 H 0.2054 0.5120 0.5653 0.072 Uiso 1 1 calc R . .
C6 C -0.0882(7) 0.8570(7) 0.4572(6) 0.0518(17) Uani 1 1 d . . .
H6A H -0.0116 0.8867 0.3887 0.062 Uiso 1 1 calc R . .
H6B H -0.1196 0.9254 0.5097 0.062 Uiso 1 1 calc R . .
C7 C -0.2911(7) 0.9994(8) 0.3354(7) 0.0588(18) Uani 1 1 d . . .
H7A H -0.3810 0.9978 0.3226 0.071 Uiso 1 1 calc R . .
H7B H -0.3002 1.0499 0.4030 0.071 Uiso 1 1 calc R . .
C8 C -0.2037(7) 1.0697(6) 0.2114(6) 0.0472(16) Uani 1 1 d . . .
C9 C -0.1013(7) 1.1391(7) 0.2135(6) 0.0532(17) Uani 1 1 d . . .
H9 H -0.0852 1.1461 0.2918 0.064 Uiso 1 1 calc R . .
C10 C -0.0221(7) 1.1983(7) 0.0999(7) 0.0536(17) Uani 1 1 d . . .
H10 H 0.0483 1.2434 0.1040 0.064 Uiso 1 1 calc R . .
C11 C -0.1420(7) 1.1283(7) -0.0182(7) 0.0546(18) Uani 1 1 d . . .
H11 H -0.1571 1.1239 -0.0976 0.066 Uiso 1 1 calc R . .
C12 C -0.2258(7) 1.0655(6) 0.0925(6) 0.0487(16) Uani 1 1 d . . .
H12 H -0.2961 1.0211 0.0871 0.058 Uiso 1 1 calc R . .
C13 C 0.3550(9) 0.2909(7) 0.9430(9) 0.081(3) Uani 1 1 d . . .
H13 H 0.3601 0.1994 0.9481 0.097 Uiso 1 1 calc R . .
C14 C 0.4487(9) 0.3388(7) 0.9857(9) 0.078(3) Uani 1 1 d . . .
H14 H 0.5136 0.2797 1.0196 0.093 Uiso 1 1 calc R . .
C15 C 0.4491(7) 0.4717(6) 0.9797(6) 0.0485(16) Uani 1 1 d . . .
C16 C 0.3471(8) 0.5505(7) 0.9298(8) 0.066(2) Uani 1 1 d . . .
H16 H 0.3409 0.6424 0.9225 0.079 Uiso 1 1 calc R . .
C17 C 0.2548(8) 0.4941(7) 0.8907(8) 0.071(2) Uani 1 1 d . . .
H17 H 0.1864 0.5501 0.8596 0.085 Uiso 1 1 calc R . .
C18 C 0.5186(15) 0.575(3) 0.576(2) 0.148(6) Uani 1 1 d D . .
H18 H 0.5351 0.6284 0.6285 0.178 Uiso 1 1 calc R . .
C19 C 0.4789(13) 0.6364(5) 0.464(2) 0.145(7) Uani 1 1 d D . .
H19 H 0.4619 0.7282 0.4421 0.174 Uiso 1 1 calc R . .
C20 C 0.4665(14) 0.551(3) 0.3891(13) 0.132(5) Uani 1 1 d D . .
H20 H 0.4464 0.5860 0.3096 0.159 Uiso 1 1 calc R . .
Cl1 Cl -0.3354(2) 1.0161(2) 0.75123(19) 0.0715(6) Uani 1 1 d D . .
O1 O -0.2373(18) 0.9279(17) 0.8046(17) 0.104(5) Uani 0.50 1 d PU A 1
O2 O -0.3985(13) 0.9042(15) 0.7230(14) 0.102(4) Uani 0.50 1 d PU A 1
O3 O -0.423(2) 1.094(2) 0.8253(19) 0.131(6) Uani 0.50 1 d PU A 1
O4 O -0.281(2) 1.089(2) 0.633(2) 0.154(7) Uani 0.50 1 d PU A 1
O1' O -0.1974(15) 0.9736(17) 0.7444(16) 0.097(5) Uani 0.50 1 d PDU A 2
O2' O -0.3641(19) 1.034(2) 0.6344(16) 0.124(5) Uani 0.50 1 d PU A 2
O3' O -0.4328(19) 1.002(2) 0.8561(18) 0.136(6) Uani 0.50 1 d PU A 2
O4' O -0.313(2) 1.1588(16) 0.753(2) 0.152(6) Uani 0.50 1 d PDU A 2

loop_
_atom_site_aniso_label
_atom_site_aniso_U_11
_atom_site_aniso_U_22
_atom_site_aniso_U_33
_atom_site_aniso_U_23
_atom_site_aniso_U_13
_atom_site_aniso_U_12
Ag1 0.0785(5) 0.0551(4) 0.0572(4) 0.0000(2) -0.0284(3) -0.0155(3)
S1 0.0558(11) 0.0559(10) 0.0480(9) 0.0009(8) -0.0192(8) -0.0134(8)
N1 0.063(4) 0.048(3) 0.045(3) 0.000(3) -0.017(3) -0.005(3)
N2 0.058(4) 0.043(3) 0.054(3) -0.005(3) -0.020(3) -0.006(3)
N3 0.059(4) 0.049(3) 0.069(4) -0.007(3) -0.027(3) -0.008(3)
C1 0.060(5) 0.060(4) 0.045(4) -0.002(3) -0.004(3) -0.007(4)
C2 0.054(4) 0.059(4) 0.048(4) -0.007(3) -0.008(3) 0.003(3)
C3 0.056(4) 0.048(4) 0.042(3) -0.009(3) -0.023(3) -0.008(3)
C4 0.050(4) 0.054(4) 0.049(4) -0.001(3) -0.012(3) -0.007(3)
C5 0.052(4) 0.059(4) 0.064(5) -0.006(4) -0.014(4) 0.002(3)
C6 0.056(4) 0.052(4) 0.052(4) -0.006(3) -0.025(3) -0.003(3)
C7 0.043(4) 0.075(5) 0.054(4) 0.000(4) -0.016(3) 0.000(3)
C8 0.047(4) 0.043(4) 0.052(4) -0.003(3) -0.022(3) 0.006(3)
C9 0.064(5) 0.058(4) 0.044(4) -0.009(3) -0.025(3) -0.007(3)
C10 0.060(4) 0.047(4) 0.062(4) -0.010(3) -0.030(4) -0.006(3)
C11 0.067(5) 0.053(4) 0.054(4) -0.009(3) -0.033(4) -0.006(4)
C12 0.050(4) 0.049(4) 0.054(4) -0.006(3) -0.024(3) -0.008(3)
C13 0.086(6) 0.040(4) 0.133(8) -0.007(4) -0.059(6) -0.014(4)
C14 0.077(5) 0.043(4) 0.128(7) -0.001(4) -0.066(5) -0.002(4)
C15 0.055(4) 0.040(4) 0.051(4) -0.004(3) -0.016(3) -0.004(3)
C16 0.077(5) 0.038(4) 0.101(6) -0.022(4) -0.053(5) 0.007(4)
C17 0.073(5) 0.053(5) 0.102(6) -0.021(4) -0.051(5) 0.011(4)
C18 0.085(9) 0.156(16) 0.183(18) -0.035(12) 0.028(11) -0.048(10)
C19 0.063(7) 0.096(10) 0.216(19) 0.041(14) 0.020(9) -0.013(7)
C20 0.094(9) 0.168(16) 0.111(10) 0.033(12) -0.009(8) -0.049(11)
Cl1 0.0576(12) 0.0958(16) 0.0582(11) -0.0109(11) -0.0172(10) 0.0036(11)
O1 0.104(7) 0.106(8) 0.107(7) -0.006(6) -0.054(6) 0.007(6)
O2 0.084(6) 0.106(7) 0.130(7) -0.031(6) -0.041(5) -0.012(5)
O3 0.131(8) 0.120(8) 0.128(8) -0.042(6) 0.003(6) 0.006(6)
O4 0.161(9) 0.144(9) 0.143(9) -0.015(6) -0.016(7) -0.023(7)
O1' 0.076(7) 0.115(8) 0.104(7) -0.027(6) -0.024(5) -0.008(5)
O2' 0.125(8) 0.157(8) 0.104(7) -0.027(6) -0.053(6) -0.005(6)
O3' 0.123(8) 0.137(8) 0.126(8) -0.002(6) -0.010(6) -0.010(6)
O4' 0.156(9) 0.143(9) 0.160(9) -0.019(6) -0.044(6) -0.023(6)

loop_
_atom_type_symbol
_atom_type_description
_atom_type_scat_dispersion_real
_atom_type_scat_dispersion_imag
_atom_type_scat_source
C C 0.0033 0.0016 'International Tables Vol C Tables 4.2.6.8 and 6.1.1.4'
H H 0.0000 0.0000 'International Tables Vol C Tables 4.2.6.8 and 6.1.1.4'
N N 0.0061 0.0033 'International Tables Vol C Tables 4.2.6.8 and 6.1.1.4'
O O 0.0106 0.0060 'International Tables Vol C Tables 4.2.6.8 and 6.1.1.4'
S S 0.1246 0.1234 'International Tables Vol C Tables 4.2.6.8 and 6.1.1.4'
Cl Cl 0.1484 0.1585 'International Tables Vol C Tables 4.2.6.8 and 6.1.1.4'
Ag Ag -0.8971 1.1015 'International Tables Vol C Tables 4.2.6.8 and 6.1.1.4'

loop_
_geom_angle_atom_site_label_1
_geom_angle_atom_site_label_2
_geom_angle_atom_site_label_3
_geom_angle
_geom_angle_site_symmetry_1
_geom_angle_site_symmetry_3
N2 Ag1 N3 99.7(2) 1_546 .
N2 Ag1 N1 114.8(2) 1_546 .
N3 Ag1 N1 96.35(19) . .
N2 Ag1 S1 125.97(14) 1_546 2_566
N3 Ag1 S1 115.61(15) . 2_566
N1 Ag1 S1 101.00(14) . 2_566
C7 S1 C6 101.9(3) . .
C7 S1 Ag1 111.7(2) . 2_566
C6 S1 Ag1 106.0(2) . 2_566
C1 N1 C5 116.1(6) . .
C1 N1 Ag1 126.4(5) . .
C5 N1 Ag1 117.2(4) . .
C11 N2 C10 116.1(6) . .
C11 N2 Ag1 123.4(4) . 1_564
C10 N2 Ag1 120.3(5) . 1_564
C17 N3 C13 115.1(6) . .
C17 N3 Ag1 120.4(5) . .
C13 N3 Ag1 124.2(5) . .
N1 C1 C2 124.0(6) . .
C3 C2 C1 118.8(6) . .
C2 C3 C4 118.0(6) . .
C2 C3 C6 120.4(6) . .
C4 C3 C6 121.5(6) . .
C5 C4 C3 119.2(7) . .
N1 C5 C4 123.9(7) . .
C3 C6 S1 109.5(5) . .
C8 C7 S1 113.5(5) . .
C9 C8 C12 117.8(6) . .
C9 C8 C7 121.2(6) . .
C12 C8 C7 121.0(6) . .
C8 C9 C10 119.8(6) . .
N2 C10 C9 123.9(6) . .
N2 C11 C12 123.3(6) . .
C8 C12 C11 119.2(6) . .
N3 C13 C14 124.6(7) . .
C15 C14 C13 121.1(7) . .
C14 C15 C16 114.8(6) . .
C14 C15 C15 123.1(7) . 2_667
C16 C15 C15 122.1(7) . 2_667
C17 C16 C15 120.5(7) . .
N3 C17 C16 123.9(7) . .
C20 C18 C19 122.8(15) 2_666 .
C20 C19 C18 114.5(10) . .
C18 C20 C19 122.6(14) 2_666 .
O3' Cl1 O3 42.2(10) . .
O3' Cl1 O2' 120.1(12) . .
O3 Cl1 O2' 110.4(12) . .
O3' Cl1 O4 149.7(13) . .
O3 Cl1 O4 110.8(13) . .
O2' Cl1 O4 46.8(10) . .
O3' Cl1 O1' 125.5(11) . .
O3 Cl1 O1' 130.8(11) . .
O2' Cl1 O1' 111.3(11) . .
O4 Cl1 O1' 81.0(12) . .
O3' Cl1 O1 95.7(12) . .
O3 Cl1 O1 118.7(11) . .
O2' Cl1 O1 130.9(11) . .
O4 Cl1 O1 112.7(13) . .
O1' Cl1 O1 32.1(8) . .
O3' Cl1 O2 82.3(12) . .
O3 Cl1 O2 114.3(11) . .
O2' Cl1 O2 62.9(10) . .
O4 Cl1 O2 105.3(12) . .
O1' Cl1 O2 107.3(9) . .
O1 Cl1 O2 93.2(9) . .
O3' Cl1 O4' 96.5(12) . .
O3 Cl1 O4' 56.5(10) . .
O2' Cl1 O4' 99.9(12) . .
O4 Cl1 O4' 65.5(11) . .
O1' Cl1 O4' 91.4(11) . .
O1 Cl1 O4' 108.7(11) . .
O2 Cl1 O4' 158.0(9) . .

loop_
_geom_bond_atom_site_label_1
_geom_bond_atom_site_label_2
_geom_bond_distance
_geom_bond_site_symmetry_2
Ag1 N2 2.290(5) 1_546
Ag1 N3 2.367(6) .
Ag1 N1 2.381(5) .
Ag1 S1 2.5233(19) 2_566
S1 C7 1.814(7) .
S1 C6 1.823(7) .
S1 Ag1 2.5233(19) 2_566
N1 C1 1.316(9) .
N1 C5 1.342(9) .
N2 C11 1.340(8) .
N2 C10 1.340(8) .
N2 Ag1 2.290(5) 1_564
N3 C17 1.318(9) .
N3 C13 1.321(9) .
C1 C2 1.382(10) .
C2 C3 1.370(9) .
C3 C4 1.374(10) .
C3 C6 1.504(9) .
C4 C5 1.360(10) .
C7 C8 1.520(9) .
C8 C9 1.364(9) .
C8 C12 1.384(9) .
C9 C10 1.369(9) .
C11 C12 1.385(9) .
C13 C14 1.362(10) .
C14 C15 1.361(9) .
C15 C16 1.383(9) .
C15 C15 1.470(13) 2_667
C16 C17 1.377(10) .
C18 C20 1.28(2) 2_666
C18 C19 1.383(19) .
C19 C20 1.364(8) .
C20 C18 1.28(2) 2_666
Cl1 O3' 1.308(18) .
Cl1 O3 1.339(16) .
Cl1 O2' 1.351(15) .
Cl1 O4 1.37(2) .
Cl1 O1' 1.408(15) .
Cl1 O1 1.412(15) .
Cl1 O2 1.525(14) .
Cl1 O4' 1.531(15) .
